data_4089288
loop_
_publ_author_name
'Zhao, Tiankun'
'Ghosh, Pokhraj'
'Martinez, Zachary'
'Liu, Xufeng'
'Meng, Xianggao'
'Darensbourg, Marcetta Y.'

_publ_section_title
;
 Discrete Air-Stable Nickel(II)--Palladium(II) Complexes as Catalysts for
 Suzuki--Miyaura Reactions
;
_journal_issue 9
_journal_name_full Organometallics
_journal_page_first 1822
_journal_paper_doi 10.1021/acs.organomet.7b00176
_journal_volume 36
_journal_year 2017
_chemical_absolute_configuration unk
_chemical_formula_moiety 'C36 H44 N2 Ni P2 Pd S2, 2(F6 P), 2(C2 H3 N)'
_chemical_formula_sum 'C40 H50 F12 N4 Ni P4 Pd S2'
_chemical_formula_weight 1167.99
_space_group_crystal_system monoclinic
_space_group_IT_number 9
_space_group_name_Hall 'C -2yc'
_space_group_name_H-M_alt 'C 1 c 1'
_symmetry_Int_Tables_number 9
_atom_sites_solution_primary heavy
_audit_creation_date 2016-07-19
_audit_creation_method
;
Olex2 1.2
(compiled 2016.02.19 svn.r3266 for OlexSys, GUI svn.r5155)
;
_cell_angle_alpha 90
_cell_angle_beta 100.662(2)
_cell_angle_gamma 90
_cell_formula_units_Z 4
_cell_length_a 11.476(3)
_cell_length_b 25.940(6)
_cell_length_c 15.729(3)
_cell_measurement_reflns_used 9831
_cell_measurement_temperature 150(2)
_cell_measurement_theta_max 29.50
_cell_measurement_theta_min 2.55
_cell_volume 4601.5(18)
_computing_molecular_graphics 'Olex2 (Dolomanov et al., 2009)'
_computing_publication_material 'Olex2 (Dolomanov et al., 2009)'
_computing_structure_refinement 'olex2.refine (Bourhis et al., 2015)'
_computing_structure_solution 'ShelXS (Sheldrick, 2008)'
_diffrn_ambient_temperature 150(2)
_diffrn_measured_fraction_theta_full 0.9969
_diffrn_measured_fraction_theta_max 0.9143
_diffrn_measurement_device_type 'Bruker APEX-II CCD'
_diffrn_measurement_method '\f and \w scans'
_diffrn_radiation_monochromator graphite
_diffrn_radiation_type 'Mo K\a'
_diffrn_radiation_wavelength 0.71073
_diffrn_reflns_av_R_equivalents 0.0287
_diffrn_reflns_av_unetI/netI 0.0390
_diffrn_reflns_limit_h_max 15
_diffrn_reflns_limit_h_min -15
_diffrn_reflns_limit_k_max 35
_diffrn_reflns_limit_k_min -35
_diffrn_reflns_limit_l_max 21
_diffrn_reflns_limit_l_min -21
_diffrn_reflns_number 28325
_diffrn_reflns_theta_full 26.0000
_diffrn_reflns_theta_max 29.52
_diffrn_reflns_theta_min 1.97
_diffrn_standards_number 0
_exptl_absorpt_coefficient_mu 1.115
_exptl_absorpt_correction_T_max 0.7459
_exptl_absorpt_correction_T_min 0.4670
_exptl_absorpt_correction_type multi-scan
_exptl_absorpt_process_details
;
SADABS-2012/1 (Bruker,2012) was used for absorption correction.
wR2(int) was 0.1279 before and 0.0536 after correction.
The Ratio of minimum to maximum transmission is 0.6261.
The \l/2 correction factor is 0.0015.
;
_exptl_crystal_colour 'metallic reddish red'
_exptl_crystal_colour_lustre metallic
_exptl_crystal_colour_modifier reddish
_exptl_crystal_colour_primary red
_exptl_crystal_density_diffrn 1.6858
_exptl_crystal_description block
_exptl_crystal_F_000 2369.3689
_exptl_crystal_size_max 0.32
_exptl_crystal_size_mid 0.3
_exptl_crystal_size_min 0.24
_refine_diff_density_max 0.6293
_refine_diff_density_min -0.5514
_refine_diff_density_rms 0.0666
_refine_ls_abs_structure_details 'Flack, H. D. (1983). Acta Cryst. A39, 876-881.'
_refine_ls_abs_structure_Flack 0.020(7)
_refine_ls_d_res_high 0.7212
_refine_ls_d_res_low 10.3428
_refine_ls_goodness_of_fit_ref 1.0230
_refine_ls_hydrogen_treatment constr
_refine_ls_matrix_type full
_refine_ls_number_constraints 84
_refine_ls_number_parameters 578
_refine_ls_number_reflns 11752
_refine_ls_number_restraints 0
_refine_ls_restrained_S_all 1.0230
_refine_ls_R_factor_all 0.0272
_refine_ls_R_factor_gt 0.0259
_refine_ls_shift/su_max 0.0317
_refine_ls_shift/su_mean 0.0006
_refine_ls_structure_factor_coef Fsqd
_refine_ls_weighting_details 'w=1/[\s^2^(Fo^2^)+(0.0366P)^2^+1.7879P] where P=(Fo^2^+2Fc^2^)/3'
_refine_ls_weighting_scheme calc
_refine_ls_wR_factor_gt 0.0670
_refine_ls_wR_factor_ref 0.0678
_reflns_Friedel_coverage 0.884
_reflns_limit_h_max 15
_reflns_limit_h_min -15
_reflns_limit_k_max 35
_reflns_limit_k_min -35
_reflns_limit_l_max 21
_reflns_limit_l_min -21
_reflns_number_gt 11310
_reflns_number_total 11752
_reflns_threshold_expression I>=2u(I)
_cod_data_source_file om7b00176_si_002.cif
_cod_data_source_block PddpppNidach_0m
_cod_original_cell_volume 4601.6(17)
_cod_original_sg_symbol_Hall ' C -2yc'
_cod_database_code 4089288
_olex2_refinement_description
;
1. Fixed Uiso
 At 1.2 times of:
  All C(H) groups, All C(H,H) groups
 At 1.5 times of:
  All C(H,H,H) groups
2.a Secondary CH2 refined with riding coordinates:
 C8(H8a,H8b), C1(H1a,H1b), C13(H13a,H13b), C2(H2a,H2b), C3(H3a,H3b), C9(H9a,
 H9b), C5(H5a,H5b), C7(H7a,H7b), C11(H11a,H11b), C12(H12a,H12b), C6(H6a,H6b),
 C4(H4a,H4b)
2.b Aromatic/amide H refined with riding coordinates:
 C33(H33), C19(H19), C31(H31), C27(H27), C29(H29), C15(H15), C16(H16),
 C25(H25), C21(H21), C17(H17), C30(H30), C28(H28), C18(H18), C22(H22), C23(H23),
  C34(H34), C35(H35), C37(H37), C36(H36), C24(H24)
2.c Idealised Me refined as rotating group:
 C39(H39a,H39b,H39c), C41(H41a,H41b,H41c)
;
_olex2_submission_special_instructions 'No special instructions were received'

loop_
_space_group_symop_id
_space_group_symop_operation_xyz
1 x,y,z
2 x,-y,z+1/2
3 x+1/2,y+1/2,z
4 x+1/2,-y+1/2,z+1/2

loop_
_atom_site_label
_atom_site_type_symbol
_atom_site_fract_x
_atom_site_fract_y
_atom_site_fract_z
_atom_site_U_iso_or_equiv
_atom_site_adp_type
_atom_site_occupancy
_atom_site_refinement_flags_posn
Pd1 Pd -0.158120(10) -0.248561(6) -0.243594(9) 0.01508(4) Uani 1.000000 .
Ni1 Ni -0.34189(2) -0.337680(11) -0.256161(16) 0.01689(6) Uani 1.000000 .
P2 P -0.06111(5) -0.19942(2) -0.13085(4) 0.01769(11) Uani 1.000000 .
P1 P -0.03346(5) -0.21822(2) -0.33010(3) 0.01710(11) Uani 1.000000 .
S1 S -0.27377(4) -0.29788(2) -0.35714(3) 0.01817(11) Uani 1.000000 .
S2 S -0.32887(4) -0.26779(2) -0.18156(3) 0.01980(11) Uani 1.000000 .
P4 P 0.33974(6) -0.07084(3) -0.35929(5) 0.03255(15) Uani 1.000000 .
P0aa P 0.13553(6) -0.36808(3) -0.17180(5) 0.03773(17) Uani 1.000000 .
N2 N -0.37938(17) -0.37821(8) -0.16194(12) 0.0211(4) Uani 1.000000 .
N1 N -0.32237(18) -0.40440(8) -0.30574(12) 0.0236(4) Uani 1.000000 .
C20 C -0.0882(2) -0.15547(9) -0.36970(14) 0.0212(4) Uani 1.000000 .
C33 C -0.0500(3) -0.09197(11) -0.10552(17) 0.0326(6) Uani 1.000000 .
H33 H 0.0322(3) -0.09636(11) -0.08336(17) 0.0391(7) Uiso 1.000000 R
C19 C -0.1005(2) -0.24233(10) -0.50546(15) 0.0223(5) Uani 1.000000 .
H19 H -0.1549(2) -0.21455(10) -0.50754(15) 0.0268(6) Uiso 1.000000 R
C14 C -0.0256(2) -0.25495(9) -0.42747(15) 0.0191(4) Uani 1.000000 .
C8 C -0.2683(2) -0.40030(10) -0.38598(16) 0.0276(5) Uani 1.000000 .
H8a H -0.2226(2) -0.43202(10) -0.39224(16) 0.0332(6) Uiso 1.000000 R
H8b H -0.3322(2) -0.39736(10) -0.43744(16) 0.0332(6) Uiso 1.000000 R
C26 C -0.06788(19) -0.22330(9) -0.02312(14) 0.0195(4) Uani 1.000000 .
C32 C -0.1211(2) -0.13429(9) -0.13631(15) 0.0231(5) Uani 1.000000 .
C1 C -0.3037(2) -0.30113(10) -0.07678(15) 0.0264(5) Uani 1.000000 .
H1a H -0.2210(2) -0.31368(10) -0.06225(15) 0.0316(6) Uiso 1.000000 R
H1b H -0.3181(2) -0.27739(10) -0.03053(15) 0.0316(6) Uiso 1.000000 R
C13 C 0.0992(2) -0.19312(10) -0.12353(15) 0.0235(5) Uani 1.000000 .
H13a H 0.1305(2) -0.17069(10) -0.07359(15) 0.0282(6) Uiso 1.000000 R
H13b H 0.1356(2) -0.22758(10) -0.11139(15) 0.0282(6) Uiso 1.000000 R
C31 C -0.1189(2) -0.19384(10) 0.03536(15) 0.0239(5) Uani 1.000000 .
H31 H -0.1513(2) -0.16080(10) 0.01918(15) 0.0287(6) Uiso 1.000000 R
C27 C -0.0199(2) -0.27182(10) 0.00166(16) 0.0249(5) Uani 1.000000 .
H27 H 0.0151(2) -0.29184(10) -0.03754(16) 0.0299(6) Uiso 1.000000 R
F8 F 0.27933(15) -0.12330(8) -0.39667(13) 0.0509(5) Uani 1.000000 .
F12 F 0.24580(16) -0.06478(9) -0.29746(13) 0.0586(6) Uani 1.000000 .
F6 F 0.0377(2) -0.32454(13) -0.20026(17) 0.0915(10) Uani 1.000000 .
C29 C -0.0745(2) -0.26167(13) 0.14143(17) 0.0330(6) Uani 1.000000 .
H29 H -0.0771(2) -0.27493(13) 0.19735(17) 0.0396(7) Uiso 1.000000 R
C15 C 0.0537(2) -0.29634(10) -0.42562(15) 0.0232(5) Uani 1.000000 .
H15 H 0.1048(2) -0.30531(10) -0.37304(15) 0.0279(6) Uiso 1.000000 R
C16 C 0.0577(2) -0.32423(10) -0.50054(17) 0.0279(5) Uani 1.000000 .
H16 H 0.1116(2) -0.35214(10) -0.49891(17) 0.0335(6) Uiso 1.000000 R
C25 C -0.0126(2) -0.11778(10) -0.39180(15) 0.0250(5) Uani 1.000000 .
H25 H 0.0703(2) -0.12408(10) -0.38337(15) 0.0300(6) Uiso 1.000000 R
C21 C -0.2091(2) -0.14552(11) -0.38149(18) 0.0305(6) Uani 1.000000 .
H21 H -0.2610(2) -0.17062(11) -0.36509(18) 0.0366(7) Uiso 1.000000 R
C17 C -0.0170(2) -0.31151(11) -0.57787(16) 0.0287(5) Uani 1.000000 .
H17 H -0.0143(2) -0.33078(11) -0.62884(16) 0.0344(6) Uiso 1.000000 R
C2 C -0.3892(2) -0.34594(10) -0.08482(16) 0.0257(5) Uani 1.000000 .
H2a H -0.4712(2) -0.33277(10) -0.09042(16) 0.0308(6) Uiso 1.000000 R
H2b H -0.3717(2) -0.36736(10) -0.03190(16) 0.0308(6) Uiso 1.000000 R
F11 F 0.39867(18) -0.01830(10) -0.32173(18) 0.0962(12) Uani 1.000000 .
F9 F 0.4259(2) -0.10237(13) -0.28940(17) 0.1030(12) Uani 1.000000 .
F7 F 0.43029(19) -0.07601(10) -0.42391(17) 0.0975(12) Uani 1.000000 .
C30 C -0.1215(2) -0.21370(12) 0.11781(17) 0.0313(6) Uani 1.000000 .
H30 H -0.1558(2) -0.19399(12) 0.15774(17) 0.0376(7) Uiso 1.000000 R
C3 C -0.2746(2) -0.41367(10) -0.14547(16) 0.0283(5) Uani 1.000000 .
H3a H -0.2070(2) -0.39613(10) -0.10860(16) 0.0339(6) Uiso 1.000000 R
H3b H -0.2943(2) -0.44477(10) -0.11449(16) 0.0339(6) Uiso 1.000000 R
C9 C -0.1875(2) -0.35421(10) -0.38183(16) 0.0247(5) Uani 1.000000 .
H9a H -0.1614(2) -0.34931(10) -0.43784(16) 0.0297(6) Uiso 1.000000 R
H9b H -0.1165(2) -0.35902(10) -0.33608(16) 0.0297(6) Uiso 1.000000 R
C5 C -0.4930(2) -0.40779(11) -0.18673(17) 0.0313(6) Uani 1.000000 .
H5a H -0.5159(2) -0.42217(11) -0.13386(17) 0.0376(7) Uiso 1.000000 R
H5b H -0.5566(2) -0.38389(11) -0.21360(17) 0.0376(7) Uiso 1.000000 R
C28 C -0.0237(2) -0.29055(11) 0.08393(17) 0.0291(5) Uani 1.000000 .
H28 H 0.0090(2) -0.32345(11) 0.10082(17) 0.0349(6) Uiso 1.000000 R
F1 F 0.23373(19) -0.40980(10) -0.14839(18) 0.0845(9) Uani 1.000000 .
C7 C -0.4344(3) -0.43454(12) -0.32891(18) 0.0363(7) Uani 1.000000 .
H7a H -0.4946(3) -0.41318(12) -0.36631(18) 0.0436(8) Uiso 1.000000 R
H7b H -0.4195(3) -0.46537(12) -0.36242(18) 0.0436(8) Uiso 1.000000 R
C11 C 0.1216(2) -0.20848(10) -0.28035(15) 0.0226(5) Uani 1.000000 .
H11a H 0.1569(2) -0.24220(10) -0.26048(15) 0.0271(5) Uiso 1.000000 R
H11b H 0.1648(2) -0.19506(10) -0.32465(15) 0.0271(5) Uiso 1.000000 R
C12 C 0.1392(2) -0.17119(10) -0.20359(15) 0.0233(5) Uani 1.000000 .
H12a H 0.0943(2) -0.13915(10) -0.22123(15) 0.0280(6) Uiso 1.000000 R
H12b H 0.2242(2) -0.16199(10) -0.18837(15) 0.0280(6) Uiso 1.000000 R
C18 C -0.0951(2) -0.27057(11) -0.58016(16) 0.0268(5) Uani 1.000000 .
H18 H -0.1455(2) -0.26166(11) -0.63307(16) 0.0322(6) Uiso 1.000000 R
C22 C -0.2542(3) -0.09927(13) -0.4170(2) 0.0422(7) Uani 1.000000 .
H22 H -0.3371(3) -0.09290(13) -0.4258(2) 0.0507(9) Uiso 1.000000 R
C23 C -0.1783(3) -0.06217(12) -0.4396(2) 0.0431(7) Uani 1.000000 .
H23 H -0.2093(3) -0.03050(12) -0.4644(2) 0.0517(9) Uiso 1.000000 R
C34 C -0.1017(3) -0.04351(11) -0.1079(2) 0.0443(8) Uani 1.000000 .
H34 H -0.0542(3) -0.01461(11) -0.0868(2) 0.0532(9) Uiso 1.000000 R
C35 C -0.2213(3) -0.03650(12) -0.1406(2) 0.0486(8) Uani 1.000000 .
H35 H -0.2552(3) -0.00304(12) -0.1419(2) 0.0583(10) Uiso 1.000000 R
F3 F 0.1956(2) -0.33372(13) -0.09780(18) 0.1032(12) Uani 1.000000 .
F4 F 0.2134(2) -0.34384(17) -0.23589(19) 0.1365(19) Uani 1.000000 .
C37 C -0.2409(2) -0.12720(10) -0.16919(17) 0.0302(5) Uani 1.000000 .
H37 H -0.2890(2) -0.15592(10) -0.19038(17) 0.0363(7) Uiso 1.000000 R
C6 C -0.4832(3) -0.45160(12) -0.24961(18) 0.0391(7) Uani 1.000000 .
H6a H -0.4310(3) -0.47871(12) -0.21892(18) 0.0469(8) Uiso 1.000000 R
H6b H -0.5627(3) -0.46695(12) -0.26886(18) 0.0469(8) Uiso 1.000000 R
F10 F 0.2462(2) -0.04118(11) -0.43135(15) 0.0937(11) Uani 1.000000 .
C36 C -0.2908(3) -0.07828(12) -0.1713(2) 0.0447(8) Uani 1.000000 .
H36 H -0.3728(3) -0.07364(12) -0.1938(2) 0.0537(9) Uiso 1.000000 R
C4 C -0.2398(2) -0.42959(10) -0.23236(17) 0.0295(5) Uani 1.000000 .
H4a H -0.2445(2) -0.46753(10) -0.23889(17) 0.0355(6) Uiso 1.000000 R
H4b H -0.1572(2) -0.41883(10) -0.23305(17) 0.0355(6) Uiso 1.000000 R
F2 F 0.0580(2) -0.39294(17) -0.1137(2) 0.1337(17) Uani 1.000000 .
C24 C -0.0577(3) -0.07132(11) -0.42590(18) 0.0339(6) Uani 1.000000 .
H24 H -0.0056(3) -0.04555(11) -0.44003(18) 0.0407(7) Uiso 1.000000 R
C38 C 0.3405(3) -0.04668(14) -0.0842(2) 0.0471(8) Uani 1.000000 .
C39 C 0.4502(3) -0.0202(2) -0.0930(3) 0.0769(14) Uani 1.000000 .
H39a H 0.4491(16) -0.0126(14) -0.1542(4) 0.115(2) Uiso 1.000000 GR
H39b H 0.4567(18) 0.0121(8) -0.060(2) 0.115(2) Uiso 1.000000 GR
H39c H 0.5182(4) -0.0423(7) -0.071(2) 0.115(2) Uiso 1.000000 GR
N3 N 0.2565(3) -0.06730(18) -0.0783(2) 0.0788(13) Uani 1.000000 .
F5 F 0.0676(2) -0.3995(2) -0.2508(2) 0.161(2) Uani 1.000000 .
C40 C 0.2047(3) -0.44460(15) -0.3925(2) 0.0526(9) Uani 1.000000 .
C41 C 0.1150(4) -0.4762(2) -0.3662(4) 0.110(3) Uani 1.000000 .
H41a H 0.081(4) -0.4993(16) -0.4137(13) 0.165(4) Uiso 1.000000 GR
H41b H 0.1503(11) -0.4968(16) -0.316(2) 0.165(4) Uiso 1.000000 GR
H41c H 0.052(3) -0.4543(2) -0.351(4) 0.165(4) Uiso 1.000000 GR
N4 N 0.2720(3) -0.41975(15) -0.4159(3) 0.0775(12) Uani 1.000000 .

loop_
_atom_site_aniso_label
_atom_site_aniso_U_11
_atom_site_aniso_U_22
_atom_site_aniso_U_33
_atom_site_aniso_U_12
_atom_site_aniso_U_13
_atom_site_aniso_U_23
Pd1 0.01682(7) 0.01551(7) 0.01371(7) -0.00157(5) 0.00489(5) -0.00053(5)
Ni1 0.01821(13) 0.01754(13) 0.01557(12) -0.00212(11) 0.00484(9) -0.00002(10)
P2 0.0207(3) 0.0173(3) 0.0149(3) -0.0013(2) 0.0031(2) -0.0007(2)
P1 0.0172(3) 0.0198(3) 0.0152(2) -0.0023(2) 0.0051(2) 0.0009(2)
S1 0.0198(2) 0.0203(3) 0.0145(2) -0.0031(2) 0.00332(19) -0.00020(19)
S2 0.0220(3) 0.0186(3) 0.0212(3) -0.0010(2) 0.0102(2) -0.0012(2)
P4 0.0314(3) 0.0249(3) 0.0454(4) -0.0057(3) 0.0177(3) -0.0087(3)
P0aa 0.0448(4) 0.0271(4) 0.0368(4) 0.0073(3) -0.0042(3) -0.0040(3)
N2 0.0242(10) 0.0206(10) 0.0192(9) -0.0022(8) 0.0058(7) 0.0010(7)
N1 0.0327(11) 0.0204(10) 0.0184(9) -0.0057(8) 0.0060(8) -0.0031(7)
C20 0.0261(11) 0.0198(11) 0.0181(10) 0.0010(9) 0.0046(8) 0.0005(8)
C33 0.0481(17) 0.0230(13) 0.0269(13) -0.0085(12) 0.0077(12) -0.0033(10)
C19 0.0206(12) 0.0266(13) 0.0201(12) -0.0010(9) 0.0045(9) -0.0006(8)
C14 0.0202(11) 0.0221(11) 0.0164(10) -0.0041(8) 0.0068(9) -0.0009(8)
C8 0.0386(14) 0.0238(12) 0.0229(12) -0.0058(11) 0.0120(10) -0.0045(9)
C26 0.0200(10) 0.0235(12) 0.0149(10) -0.0023(8) 0.0028(8) -0.0019(8)
C32 0.0367(13) 0.0167(11) 0.0169(10) -0.0005(9) 0.0071(9) -0.0007(8)
C1 0.0356(14) 0.0284(13) 0.0172(11) -0.0061(10) 0.0105(10) -0.0014(9)
C13 0.0210(11) 0.0295(13) 0.0188(11) -0.0057(9) 0.0009(8) 0.0004(9)
C31 0.0239(11) 0.0274(12) 0.0209(11) -0.0007(9) 0.0054(9) -0.0021(9)
C27 0.0252(12) 0.0241(12) 0.0263(12) -0.0016(10) 0.0068(9) 0.0012(9)
F8 0.0389(10) 0.0443(11) 0.0695(14) -0.0084(8) 0.0100(9) -0.0235(10)
F12 0.0580(13) 0.0667(14) 0.0613(13) -0.0191(11) 0.0376(11) -0.0276(11)
F6 0.081(2) 0.100(2) 0.090(2) 0.0520(17) 0.0042(16) 0.0155(17)
C29 0.0275(13) 0.0478(16) 0.0231(13) -0.0108(12) 0.0028(10) 0.0093(11)
C15 0.0220(11) 0.0258(12) 0.0227(11) 0.0009(9) 0.0062(9) 0.0027(9)
C16 0.0260(12) 0.0253(12) 0.0354(13) -0.0005(9) 0.0137(11) -0.0033(10)
C25 0.0286(12) 0.0265(12) 0.0211(11) -0.0049(10) 0.0072(9) -0.0007(9)
C21 0.0232(12) 0.0306(14) 0.0386(15) 0.0024(10) 0.0082(11) 0.0079(11)
C17 0.0305(13) 0.0357(14) 0.0224(12) -0.0080(11) 0.0119(10) -0.0091(10)
C2 0.0309(13) 0.0272(13) 0.0227(12) -0.0031(10) 0.0148(10) 0.0002(9)
F11 0.0709(16) 0.0605(16) 0.177(3) -0.0388(13) 0.0734(19) -0.0696(19)
F9 0.103(2) 0.099(2) 0.083(2) 0.041(2) -0.0459(18) -0.0245(18)
F7 0.103(2) 0.0622(16) 0.159(3) -0.0307(15) 0.108(2) -0.0438(18)
C30 0.0307(13) 0.0437(16) 0.0209(12) -0.0036(12) 0.0084(10) -0.0035(11)
C3 0.0346(13) 0.0252(13) 0.0260(12) 0.0062(10) 0.0083(10) 0.0055(10)
C9 0.0291(12) 0.0250(12) 0.0217(11) -0.0013(10) 0.0089(9) -0.0045(9)
C5 0.0291(13) 0.0352(14) 0.0311(13) -0.0146(11) 0.0091(10) 0.0031(11)
C28 0.0243(12) 0.0305(13) 0.0313(13) -0.0026(10) 0.0024(10) 0.0112(10)
F1 0.0800(18) 0.0527(15) 0.118(2) 0.0370(14) 0.0115(17) 0.0208(15)
C7 0.0457(16) 0.0338(15) 0.0300(14) -0.0218(13) 0.0080(12) -0.0063(11)
C11 0.0173(10) 0.0268(12) 0.0234(11) -0.0013(9) 0.0035(8) 0.0012(9)
C12 0.0225(11) 0.0274(12) 0.0196(11) -0.0051(9) 0.0026(8) 0.0009(9)
C18 0.0258(12) 0.0345(14) 0.0208(11) -0.0048(10) 0.0059(9) -0.0037(10)
C22 0.0336(15) 0.0431(18) 0.0500(18) 0.0102(13) 0.0077(13) 0.0145(14)
C23 0.056(2) 0.0313(15) 0.0432(17) 0.0097(14) 0.0121(15) 0.0140(13)
C34 0.073(2) 0.0191(13) 0.0435(17) -0.0077(14) 0.0168(16) -0.0031(12)
C35 0.080(3) 0.0205(14) 0.0465(18) 0.0129(15) 0.0150(17) -0.0017(12)
F3 0.090(2) 0.091(2) 0.112(2) -0.0028(17) -0.0244(19) -0.0564(19)
F4 0.105(3) 0.213(5) 0.107(3) 0.083(3) 0.061(2) 0.101(3)
C37 0.0376(14) 0.0225(12) 0.0294(13) 0.0065(11) 0.0034(11) -0.0027(10)
C6 0.0482(17) 0.0377(16) 0.0330(14) -0.0249(13) 0.0113(12) -0.0043(12)
F10 0.146(3) 0.0718(18) 0.0654(17) 0.0548(19) 0.0237(18) 0.0197(14)
C36 0.0516(19) 0.0305(16) 0.0505(19) 0.0149(14) 0.0054(15) -0.0023(13)
C4 0.0383(14) 0.0239(13) 0.0277(13) 0.0071(11) 0.0096(11) 0.0015(10)
F2 0.082(2) 0.150(4) 0.176(4) -0.012(2) 0.042(2) 0.093(3)
C24 0.0465(16) 0.0255(13) 0.0308(14) -0.0062(12) 0.0099(12) 0.0038(10)
C38 0.063(2) 0.0460(19) 0.0331(16) 0.0009(17) 0.0105(15) 0.0004(14)
C39 0.050(2) 0.077(3) 0.105(4) 0.004(2) 0.015(2) 0.001(3)
N3 0.099(3) 0.102(3) 0.0405(18) -0.052(3) 0.0249(19) -0.0213(19)
F5 0.109(3) 0.202(5) 0.147(4) 0.033(3) -0.040(3) -0.121(4)
C40 0.058(2) 0.0420(19) 0.061(2) -0.0046(17) 0.0189(18) -0.0014(16)
C41 0.128(5) 0.092(4) 0.135(5) -0.061(4) 0.092(4) -0.055(4)
N4 0.075(3) 0.053(2) 0.115(3) -0.0047(19) 0.042(2) 0.018(2)

loop_
_atom_type_symbol
_atom_type_scat_dispersion_real
_atom_type_scat_dispersion_imag
_atom_type_scat_Cromer_Mann_a1
_atom_type_scat_Cromer_Mann_a2
_atom_type_scat_Cromer_Mann_a3
_atom_type_scat_Cromer_Mann_a4
_atom_type_scat_Cromer_Mann_b1
_atom_type_scat_Cromer_Mann_b2
_atom_type_scat_Cromer_Mann_b3
_atom_type_scat_Cromer_Mann_b4
_atom_type_scat_Cromer_Mann_c
_atom_type_scat_source
_atom_type_scat_dispersion_source
Ni 0.35663 1.12491 12.83760 7.29200 4.44380 2.38000 3.87850 0.25650 12.17630 66.34210 1.03410005569 'International Tables Volume C Table 6.1.1.4 (pp. 500-502)' 'Henke, Gullikson and Davis, At. Data and Nucl. Data Tables, 1993, 54, 2'
C 0.00347 0.00161 2.31000 1.02000 1.58860 0.86500 20.84390 10.20750 0.56870 51.65120 0.215599998832 'International Tables Volume C Table 6.1.1.4 (pp. 500-502)' 'Henke, Gullikson and Davis, At. Data and Nucl. Data Tables, 1993, 54, 2'
F 0.01794 0.01033 3.53920 2.64120 1.51700 1.02430 10.28250 4.29440 0.26150 26.14760 0.277599990368 'International Tables Volume C Table 6.1.1.4 (pp. 500-502)' 'Henke, Gullikson and Davis, At. Data and Nucl. Data Tables, 1993, 54, 2'
H 0.00000 0.00000 0.49300 0.32291 0.14019 0.04081 10.51090 26.12570 3.14236 57.79970 0.0030380000826 'International Tables Volume C Table 6.1.1.4 (pp. 500-502)' 'Henke, Gullikson and Davis, At. Data and Nucl. Data Tables, 1993, 54, 2'
N 0.00653 0.00323 12.21260 3.13220 2.01250 1.16630 0.00570 9.89330 28.99750 0.58260 -11.5290002823 'International Tables Volume C Table 6.1.1.4 (pp. 500-502)' 'Henke, Gullikson and Davis, At. Data and Nucl. Data Tables, 1993, 54, 2'
P 0.10434 0.09671 6.43450 4.17910 1.78000 1.49080 1.90670 27.15700 0.52600 68.16450 1.11489999294 'International Tables Volume C Table 6.1.1.4 (pp. 500-502)' 'Henke, Gullikson and Davis, At. Data and Nucl. Data Tables, 1993, 54, 2'
S 0.12424 0.12443 6.90530 5.20340 1.43790 1.58630 1.46790 22.21510 0.25360 56.17200 0.866900026798 'International Tables Volume C Table 6.1.1.4 (pp. 500-502)' 'Henke, Gullikson and Davis, At. Data and Nucl. Data Tables, 1993, 54, 2'
Pd -0.98845 1.01473 19.33190 15.50170 5.29537 0.60584 0.69866 7.98929 25.20520 76.89860 5.26593017578 'International Tables Volume C Table 6.1.1.4 (pp. 500-502)' 'Henke, Gullikson and Davis, At. Data and Nucl. Data Tables, 1993, 54, 2'

loop_
_geom_angle_atom_site_label_1
_geom_angle_atom_site_label_2
_geom_angle_atom_site_label_3
_geom_angle
P2 Pd1 Ni1 133.421(16)
P1 Pd1 Ni1 135.138(15)
P1 Pd1 P2 90.07(2)
S1 Pd1 Ni1 43.814(14)
S1 Pd1 P2 175.33(2)
S1 Pd1 P1 93.533(19)
S2 Pd1 Ni1 43.590(14)
S2 Pd1 P2 96.72(2)
S2 Pd1 P1 164.024(19)
S2 Pd1 S1 79.049(18)
S1 Ni1 Pd1 50.035(15)
S2 Ni1 Pd1 50.261(14)
S2 Ni1 S1 90.01(2)
N2 Ni1 Pd1 126.95(6)
N2 Ni1 S1 171.27(6)
N2 Ni1 S2 92.48(6)
N1 Ni1 Pd1 124.37(6)
N1 Ni1 S1 92.68(6)
N1 Ni1 S2 167.46(6)
N1 Ni1 N2 83.14(8)
C26 P2 Pd1 115.59(8)
C32 P2 Pd1 110.69(8)
C32 P2 C26 106.20(11)
C13 P2 Pd1 115.86(8)
C13 P2 C26 100.81(10)
C13 P2 C32 106.71(12)
C20 P1 Pd1 107.34(8)
C14 P1 Pd1 117.00(7)
C14 P1 C20 104.41(11)
C11 P1 Pd1 117.39(8)
C11 P1 C20 105.75(11)
C11 P1 C14 103.73(11)
Ni1 S1 Pd1 86.151(19)
C9 S1 Pd1 109.61(8)
C9 S1 Ni1 93.29(8)
Ni1 S2 Pd1 86.149(19)
C1 S2 Pd1 117.31(8)
C1 S2 Ni1 94.37(8)
F12 P4 F8 90.70(11)
F11 P4 F8 179.37(11)
F11 P4 F12 88.73(11)
F9 P4 F8 89.33(14)
F9 P4 F12 91.95(14)
F9 P4 F11 90.97(16)
F7 P4 F8 89.04(12)
F7 P4 F12 177.91(14)
F7 P4 F11 91.52(12)
F7 P4 F9 90.12(16)
F10 P4 F8 87.72(13)
F10 P4 F12 86.78(13)
F10 P4 F11 91.97(16)
F10 P4 F9 176.77(17)
F10 P4 F7 91.13(15)
F1 P0aa F6 176.96(15)
F3 P0aa F6 89.77(16)
F3 P0aa F1 91.16(15)
F4 P0aa F6 89.49(16)
F4 P0aa F1 87.59(15)
F4 P0aa F3 91.4(2)
F2 P0aa F6 90.51(17)
F2 P0aa F1 92.36(17)
F2 P0aa F3 91.2(2)
F2 P0aa F4 177.3(2)
F5 P0aa F6 85.66(19)
F5 P0aa F1 93.35(19)
F5 P0aa F3 175.3(2)
F5 P0aa F4 87.6(2)
F5 P0aa F2 89.7(2)
C2 N2 Ni1 112.27(14)
C3 N2 Ni1 100.46(14)
C3 N2 C2 112.45(19)
C5 N2 Ni1 112.67(15)
C5 N2 C2 107.75(18)
C5 N2 C3 111.2(2)
C8 N1 Ni1 111.79(15)
C7 N1 Ni1 114.19(17)
C7 N1 C8 107.58(19)
C4 N1 Ni1 100.59(14)
C4 N1 C8 112.0(2)
C4 N1 C7 110.7(2)
C25 C20 P1 121.56(18)
C21 C20 P1 119.12(19)
C21 C20 C25 119.3(2)
C34 C33 C32 118.8(3)
C18 C19 C14 120.0(2)
C19 C14 P1 119.80(18)
C15 C14 P1 121.04(18)
C15 C14 C19 119.2(2)
C9 C8 N1 111.4(2)
C31 C26 P2 121.30(18)
C27 C26 P2 118.88(17)
C27 C26 C31 119.8(2)
C33 C32 P2 121.3(2)
C37 C32 P2 118.72(19)
C37 C32 C33 119.9(2)
C2 C1 S2 107.19(17)
C12 C13 P2 115.68(16)
C30 C31 C26 119.3(2)
C28 C27 C26 119.7(2)
C28 C29 C30 120.2(2)
C16 C15 C14 120.2(2)
C17 C16 C15 120.4(2)
C24 C25 C20 120.2(2)
C22 C21 C20 120.4(3)
C18 C17 C16 119.7(2)
C1 C2 N2 110.72(18)
C29 C30 C31 120.5(3)
C4 C3 N2 109.9(2)
C8 C9 S1 106.73(17)
C6 C5 N2 112.6(2)
C29 C28 C27 120.6(2)
C6 C7 N1 112.5(2)
C12 C11 P1 113.70(16)
C11 C12 C13 113.5(2)
C17 C18 C19 120.6(2)
C23 C22 C21 119.9(3)
C24 C23 C22 120.0(3)
C35 C34 C33 121.2(3)
C36 C35 C34 119.7(3)
C36 C37 C32 120.3(3)
C7 C6 C5 113.4(2)
C37 C36 C35 120.0(3)
C3 C4 N1 109.5(2)
C23 C24 C25 120.2(3)
N3 C38 C39 179.2(4)
N4 C40 C41 177.4(5)

loop_
_geom_bond_atom_site_label_1
_geom_bond_atom_site_label_2
_geom_bond_distance
Pd1 Ni1 3.1108(6)
Pd1 P2 2.2975(6)
Pd1 P1 2.2886(6)
Pd1 S1 2.3896(6)
Pd1 S2 2.3975(6)
Ni1 S1 2.1585(7)
Ni1 S2 2.1497(7)
Ni1 N2 1.930(2)
Ni1 N1 1.928(2)
P2 C26 1.819(2)
P2 C32 1.820(3)
P2 C13 1.829(2)
P1 C20 1.813(2)
P1 C14 1.820(2)
P1 C11 1.824(2)
S1 C9 1.846(3)
S2 C1 1.836(2)
P4 F8 1.5897(19)
P4 F12 1.5876(18)
P4 F11 1.586(2)
P4 F9 1.566(3)
P4 F7 1.588(2)
P4 F10 1.606(2)
P0aa F6 1.597(2)
P0aa F1 1.557(2)
P0aa F3 1.526(2)
P0aa F4 1.595(3)
P0aa F2 1.530(3)
P0aa F5 1.568(3)
N2 C2 1.495(3)
N2 C3 1.498(3)
N2 C5 1.501(3)
N1 C8 1.510(3)
N1 C7 1.492(3)
N1 C4 1.501(3)
C20 C25 1.393(3)
C20 C21 1.389(3)
C33 C32 1.400(4)
C33 C34 1.387(4)
C19 C14 1.400(3)
C19 C18 1.395(3)
C14 C15 1.404(3)
C8 C9 1.507(3)
C26 C31 1.404(3)
C26 C27 1.400(4)
C32 C37 1.389(4)
C1 C2 1.511(3)
C13 C12 1.528(3)
C31 C30 1.401(4)
C27 C28 1.390(4)
C29 C30 1.379(4)
C29 C28 1.384(4)
C15 C16 1.391(3)
C16 C17 1.391(4)
C25 C24 1.380(4)
C21 C22 1.383(4)
C17 C18 1.387(4)
C3 C4 1.549(4)
C5 C6 1.524(4)
C7 C6 1.524(4)
C11 C12 1.531(3)
C22 C23 1.388(5)
C23 C24 1.382(4)
C34 C35 1.386(5)
C35 C36 1.379(5)
C37 C36 1.390(4)
C38 C39 1.464(6)
C38 N3 1.121(5)
C40 C41 1.436(6)
C40 N4 1.119(5)
